data_7051665
loop_
_publ_author_name
'Ebesp\"acher, Moritz'
'Klap\"otke, Thomas M.'
'Mir\'o Sabat\'e, Carles'

_publ_section_title
;
 Nitrogen-rich alkali metal 5,5&#x2032;-hydrazinebistetrazolate salts:
 environmentally friendly compounds in pyrotechnic mixtures
;
_journal_issue 3
_journal_name_full 'New Journal of Chemistry'
_journal_page_first 517
_journal_paper_doi 10.1039/b818927g
_journal_volume 33
_journal_year 2009
_chemical_formula_moiety 'C2 H2 Cs2 N10'
_chemical_formula_sum 'C2 H2 Cs2 N10'
_chemical_formula_weight 431.96
_space_group_IT_number 19
_symmetry_cell_setting orthorhombic
_symmetry_space_group_name_Hall 'P 2ac 2ab'
_symmetry_space_group_name_H-M 'P 21 21 21'
_audit_creation_date 2008-08-22T20:12:19-00:00
_audit_creation_method 'WinGX routine CIF_UPDATE'
_cell_angle_alpha 90.00
_cell_angle_beta 90.00
_cell_angle_gamma 90.00
_cell_formula_units_Z 4
_cell_length_a 6.0662(1)
_cell_length_b 8.5638(2)
_cell_length_c 17.8315(4)
_cell_measurement_temperature 200(2)
_cell_measurement_theta_max 32.4865
_cell_measurement_theta_min 4.0536
_cell_volume 926.34(3)
_computing_cell_refinement
;
CrysAlis RED, Oxford Diffraction Ltd.,
Version 1.171.27p5 beta (release 01-04-2005 CrysAlis171 .NET)
(compiled Apr 1 2005,17:53:34)
;
_computing_data_collection
;
CrysAlis CCD, Oxford Diffraction Ltd.,
Version 1.171.27p5 beta (release 01-04-2005 CrysAlis171 .NET)
(compiled Apr 1 2005,17:53:34)
;
_computing_data_reduction
;
CrysAlis RED, Oxford Diffraction Ltd.,
Version 1.171.27p5 beta (release 01-04-2005 CrysAlis171 .NET)
(compiled Apr 1 2005,17:53:34)
;
_computing_molecular_graphics 'Ortep-3 for Windows (Farrugia,1997)'
_computing_publication_material 'WinGX publication routines (Farrugia,1999)'
_computing_structure_refinement 'SHELXL-97 (Sheldrick, 1997)'
_computing_structure_solution 'SHELXS-97 (Sheldrick, 1997)'
_diffrn_measured_fraction_theta_full 0.961
_diffrn_measured_fraction_theta_max 0.961
_diffrn_measurement_device 'CCD camera on \k-goniostat'
_diffrn_measurement_device_type 'Oxford Xcalibur3 CCD area detector'
_diffrn_measurement_method 'omega scan'
_diffrn_radiation_probe x-ray
_diffrn_radiation_type MoK\a
_diffrn_radiation_wavelength 0.71073
_diffrn_reflns_av_R_equivalents 0.0206
_diffrn_reflns_av_sigmaI/netI 0.0155
_diffrn_reflns_limit_h_max 9
_diffrn_reflns_limit_h_min -9
_diffrn_reflns_limit_k_max 12
_diffrn_reflns_limit_k_min -12
_diffrn_reflns_limit_l_max 26
_diffrn_reflns_limit_l_min -26
_diffrn_reflns_number 13346
_diffrn_reflns_theta_full 32.56
_diffrn_reflns_theta_max 32.56
_diffrn_reflns_theta_min 4.06
_exptl_absorpt_coefficient_mu 7.850
_exptl_absorpt_correction_T_max 1.00000
_exptl_absorpt_correction_T_min 0.52043
_exptl_absorpt_correction_type multi-scan
_exptl_absorpt_process_details
;
CrysAlis RED, Oxford Diffraction Ltd.,
Version 1.171.31.7 (release 18-10-2006 CrysAlis171 .NET)
(compiled Oct 18 2006,16:28:17)
Empirical absorption correction using spherical harmonics,
implemented in SCALE3 ABSPACK scaling algorithm.
;
_exptl_crystal_colour colorless
_exptl_crystal_density_diffrn 3.097
_exptl_crystal_density_method 'not measured'
_exptl_crystal_description block
_exptl_crystal_F_000 776
_exptl_crystal_size_max 0.35
_exptl_crystal_size_mid 0.25
_exptl_crystal_size_min 0.20
_refine_diff_density_max 0.600
_refine_diff_density_min -1.425
_refine_diff_density_rms 0.243
_refine_ls_extinction_coef 0.203(8)
_refine_ls_extinction_expression Fc^*^=kFc[1+0.001xFc^2^\l^3^/sin(2\q)]^-1/4^
_refine_ls_extinction_method SHELXL
_refine_ls_goodness_of_fit_ref 1.182
_refine_ls_hydrogen_treatment mixed
_refine_ls_matrix_type full
_refine_ls_number_parameters 135
_refine_ls_number_reflns 3193
_refine_ls_number_restraints 0
_refine_ls_restrained_S_all 1.182
_refine_ls_R_factor_all 0.0175
_refine_ls_R_factor_gt 0.0165
_refine_ls_shift/su_max 0.020
_refine_ls_shift/su_mean 0.002
_refine_ls_structure_factor_coef Fsqd
_refine_ls_weighting_details 'calc w=1/[\s^2^(Fo^2^)+(0.0338P)^2^+0.4333P] where P=(Fo^2^+2Fc^2^)/3'
_refine_ls_weighting_scheme calc
_refine_ls_wR_factor_gt 0.0376
_refine_ls_wR_factor_ref 0.0377
_reflns_number_gt 3087
_reflns_number_total 3193
_reflns_threshold_expression >2sigma(I)
_cod_data_source_file b818927g.txt
_cod_data_source_block bx068-2matclo4
_cod_depositor_comments
;
The following automatic conversions were performed:

'_symmetry_cell_setting' tag value 'Orthorombic' was replaced with
'orthorhombic' value.

Automatic conversion script
Id: cif_fix_values 1646 2011-03-28 12:23:43Z adriana 

Adding '_cell_length_a' tag and value after consulting the original paper.

Antanas Vaitkus,
2015-02-14
;
_cod_original_sg_symbol_Hall '-P 2ybc'
_cod_database_code 7051665

loop_
_symmetry_equiv_pos_as_xyz
'x, y, z'
'-x+1/2, -y, z+1/2'
'x+1/2, -y+1/2, -z'
'-x, y+1/2, -z+1/2'

loop_
_atom_site_label
_atom_site_type_symbol
_atom_site_fract_x
_atom_site_fract_y
_atom_site_fract_z
_atom_site_U_iso_or_equiv
_atom_site_adp_type
_atom_site_occupancy
_atom_site_symmetry_multiplicity
_atom_site_calc_flag
_atom_site_refinement_flags
_atom_site_disorder_assembly
_atom_site_disorder_group
Cs2 Cs 0.39503(3) -0.276385(16) -0.164839(8) 0.00813(3) Uani 1 1 d . . .
Cs1 Cs 0.40087(3) 0.074726(17) 0.036989(8) 0.00988(4) Uani 1 1 d . . .
N7 N -0.1235(4) -0.2150(2) -0.09268(12) 0.0099(4) Uani 1 1 d . . .
N4 N 0.2645(4) 0.3467(3) -0.18217(13) 0.0091(4) Uani 1 1 d . . .
C1 C 0.2261(4) 0.1918(3) -0.17836(13) 0.0073(4) Uani 1 1 d . . .
N1 N 0.4023(4) 0.1097(2) -0.15775(12) 0.0095(3) Uani 1 1 d . . .
N3 N 0.4804(4) 0.3601(3) -0.16288(13) 0.0100(4) Uani 1 1 d . . .
N2 N 0.5612(3) 0.2216(3) -0.14861(12) 0.0096(4) Uani 1 1 d . . .
C2 C -0.0638(4) -0.0688(3) -0.11102(13) 0.0073(4) Uani 1 1 d . . .
N8 N -0.1539(3) -0.2079(3) -0.01695(12) 0.0106(4) Uani 1 1 d . . .
N6 N -0.0045(4) -0.0287(3) -0.18376(12) 0.0083(4) Uani 1 1 d . . .
N5 N 0.0209(3) 0.1327(3) -0.19813(12) 0.0083(4) Uani 1 1 d . . .
N10 N -0.0537(3) 0.0280(3) -0.05240(12) 0.0093(4) Uani 1 1 d . . .
N9 N -0.1125(4) -0.0656(2) 0.00691(11) 0.0104(3) Uani 1 1 d . . .
H6 H -0.087(7) -0.063(4) -0.216(2) 0.024(9) Uiso 1 1 d . . .
H5 H -0.083(6) 0.182(4) -0.1779(18) 0.013(8) Uiso 1 1 d . . .

loop_
_atom_site_aniso_label
_atom_site_aniso_U_11
_atom_site_aniso_U_22
_atom_site_aniso_U_33
_atom_site_aniso_U_23
_atom_site_aniso_U_13
_atom_site_aniso_U_12
Cs2 0.00930(6) 0.00730(6) 0.00780(6) 0.00063(5) -0.00025(6) 0.00055(6)
Cs1 0.00877(6) 0.00885(6) 0.01201(7) -0.00171(5) -0.00134(6) 0.00079(6)
N7 0.0112(9) 0.0095(8) 0.0089(8) 0.0008(7) -0.0004(8) -0.0027(9)
N4 0.0089(9) 0.0079(10) 0.0105(10) -0.0002(7) -0.0006(7) -0.0002(7)
C1 0.0091(10) 0.0070(10) 0.0058(10) 0.0008(8) 0.0009(8) -0.0009(8)
N1 0.0070(8) 0.0091(8) 0.0123(9) 0.0008(7) -0.0019(9) -0.0015(8)
N3 0.0100(9) 0.0103(9) 0.0097(9) -0.0009(8) -0.0005(8) 0.0001(8)
N2 0.0085(9) 0.0093(9) 0.0110(10) 0.0004(8) -0.0017(7) -0.0014(7)
C2 0.0054(10) 0.0091(9) 0.0073(9) -0.0008(8) -0.0018(7) 0.0002(8)
N8 0.0099(10) 0.0105(9) 0.0113(9) 0.0015(7) 0.0009(7) -0.0013(7)
N6 0.0098(9) 0.0065(8) 0.0087(9) -0.0017(7) -0.0003(8) -0.0017(7)
N5 0.0075(8) 0.0070(9) 0.0102(10) 0.0012(7) -0.0005(7) -0.0001(7)
N10 0.0117(10) 0.0085(8) 0.0076(9) -0.0011(7) -0.0011(7) 0.0012(7)
N9 0.0095(8) 0.0111(8) 0.0105(8) 0.0009(7) 0.0009(8) 0.0013(9)

loop_
_geom_angle_atom_site_label_1
_geom_angle_atom_site_label_2
_geom_angle_atom_site_label_3
_geom_angle
_geom_angle_site_symmetry_1
_geom_angle_site_symmetry_3
_geom_angle_publ_flag
N9 Cs2 N3 64.23(6) 3_545 1_545 ?
N9 Cs2 N7 74.04(6) 3_545 1_655 ?
N3 Cs2 N7 90.45(5) 1_545 1_655 ?
N9 Cs2 N6 111.51(6) 3_545 . ?
N3 Cs2 N6 140.36(6) 1_545 . ?
N7 Cs2 N6 127.63(5) 1_655 . ?
N9 Cs2 N8 23.65(5) 3_545 3_545 ?
N3 Cs2 N8 87.88(6) 1_545 3_545 ?
N7 Cs2 N8 72.13(5) 1_655 3_545 ?
N6 Cs2 N8 93.59(5) . 3_545 ?
N9 Cs2 N1 113.48(5) 3_545 . ?
N3 Cs2 N1 169.41(6) 1_545 . ?
N7 Cs2 N1 79.06(6) 1_655 . ?
N6 Cs2 N1 50.16(6) . . ?
N8 Cs2 N1 90.26(5) 3_545 . ?
N9 Cs2 N2 153.80(5) 3_545 4_644 ?
N3 Cs2 N2 89.59(6) 1_545 4_644 ?
N7 Cs2 N2 109.00(5) 1_655 4_644 ?
N6 Cs2 N2 87.66(5) . 4_644 ?
N8 Cs2 N2 177.24(6) 3_545 4_644 ?
N1 Cs2 N2 92.42(5) . 4_644 ?
N9 Cs2 N4 70.20(5) 3_545 1_545 ?
N3 Cs2 N4 23.95(5) 1_545 1_545 ?
N7 Cs2 N4 114.10(5) 1_655 1_545 ?
N6 Cs2 N4 116.51(6) . 1_545 ?
N8 Cs2 N4 91.74(5) 3_545 1_545 ?
N1 Cs2 N4 166.64(6) . 1_545 ?
N2 Cs2 N4 85.50(5) 4_644 1_545 ?
N9 Cs2 N3 166.97(6) 3_545 4_644 ?
N3 Cs2 N3 108.37(4) 1_545 4_644 ?
N7 Cs2 N3 95.95(5) 1_655 4_644 ?
N6 Cs2 N3 81.13(5) . 4_644 ?
N8 Cs2 N3 160.23(6) 3_545 4_644 ?
N1 Cs2 N3 71.67(5) . 4_644 ?
N2 Cs2 N3 22.48(5) 4_644 4_644 ?
N4 Cs2 N3 107.70(6) 1_545 4_644 ?
N9 Cs2 N7 73.48(5) 3_545 . ?
N3 Cs2 N7 107.27(6) 1_545 . ?
N7 Cs2 N7 130.70(7) 1_655 . ?
N6 Cs2 N7 41.78(5) . . ?
N8 Cs2 N7 63.31(5) 3_545 . ?
N1 Cs2 N7 81.09(5) . . ?
N2 Cs2 N7 116.52(5) 4_644 . ?
N4 Cs2 N7 88.03(5) 1_545 . ?
N3 Cs2 N7 119.52(5) 4_644 . ?
N9 Cs2 C2 87.74(6) 3_545 . ?
N3 Cs2 C2 129.75(6) 1_545 . ?
N7 Cs2 C2 122.39(5) 1_655 . ?
N6 Cs2 C2 23.77(5) . . ?
N8 Cs2 C2 70.74(5) 3_545 . ?
N1 Cs2 C2 58.92(6) . . ?
N2 Cs2 C2 110.20(5) 4_644 . ?
N4 Cs2 C2 109.49(6) 1_545 . ?
N3 Cs2 C2 104.86(5) 4_644 . ?
N7 Cs2 C2 22.52(5) . . ?
N9 Cs2 N1 133.86(5) 3_545 4_644 ?
N3 Cs2 N1 71.36(5) 1_545 4_644 ?
N7 Cs2 N1 94.99(5) 1_655 4_644 ?
N6 Cs2 N1 110.37(5) . 4_644 ?
N8 Cs2 N1 155.73(5) 3_545 4_644 ?
N1 Cs2 N1 107.79(4) . 4_644 ?
N2 Cs2 N1 22.76(5) 4_644 4_644 ?
N4 Cs2 N1 74.49(5) 1_545 4_644 ?
N3 Cs2 N1 37.03(5) 4_644 4_644 ?
N7 Cs2 N1 134.10(5) . 4_644 ?
C2 Cs2 N1 132.41(5) . 4_644 ?
N8 Cs1 N10 74.41(5) 3_545 . ?
N8 Cs1 N9 73.10(5) 3_545 1_655 ?
N10 Cs1 N9 130.98(5) . 1_655 ?
N8 Cs1 N7 24.51(5) 3_545 3_545 ?
N10 Cs1 N7 89.68(5) . 3_545 ?
N9 Cs1 N7 74.87(5) 1_655 3_545 ?
N8 Cs1 N2 121.10(5) 3_545 3_455 ?
N10 Cs1 N2 80.32(5) . 3_455 ?
N9 Cs1 N2 148.53(5) 1_655 3_455 ?
N7 Cs1 N2 106.54(5) 3_545 3_455 ?
N8 Cs1 N9 62.27(5) 3_545 . ?
N10 Cs1 N9 23.89(5) . . ?
N9 Cs1 N9 133.06(7) 1_655 . ?
N7 Cs1 N9 70.64(5) 3_545 . ?
N2 Cs1 N9 73.33(5) 3_455 . ?
N8 Cs1 N10 177.68(5) 3_545 3 ?
N10 Cs1 N10 103.47(5) . 3 ?
N9 Cs1 N10 108.01(5) 1_655 3 ?
N7 Cs1 N10 157.48(5) 3_545 3 ?
N2 Cs1 N10 59.01(5) 3_455 3 ?
N9 Cs1 N10 116.11(5) . 3 ?
N8 Cs1 N3 98.98(5) 3_545 3_455 ?
N10 Cs1 N3 73.00(6) . 3_455 ?
N9 Cs1 N3 147.67(5) 1_655 3_455 ?
N7 Cs1 N3 85.44(5) 3_545 3_455 ?
N2 Cs1 N3 22.15(5) 3_455 3_455 ?
N9 Cs1 N3 58.58(5) . 3_455 ?
N10 Cs1 N3 81.16(5) 3 3_455 ?
N8 Cs1 N4 110.01(5) 3_545 3 ?
N10 Cs1 N4 160.30(5) . 3 ?
N9 Cs1 N4 67.36(5) 1_655 3 ?
N7 Cs1 N4 89.13(5) 3_545 3 ?
N2 Cs1 N4 81.19(5) 3_455 3 ?
N9 Cs1 N4 140.67(5) . 3 ?
N10 Cs1 N4 72.30(5) 3 3 ?
N3 Cs1 N4 87.31(5) 3_455 3 ?
N8 Cs1 N1 88.47(5) 3_545 . ?
N10 Cs1 N1 61.19(5) . . ?
N9 Cs1 N1 82.21(5) 1_655 . ?
N7 Cs1 N1 112.78(5) 3_545 . ?
N2 Cs1 N1 123.23(5) 3_455 . ?
N9 Cs1 N1 82.81(5) . . ?
N10 Cs1 N1 89.67(5) 3 . ?
N3 Cs1 N1 129.60(6) 3_455 . ?
N4 Cs1 N1 136.52(5) 3 . ?
N8 Cs1 N2 105.35(5) 3_545 . ?
N10 Cs1 N2 79.78(5) . . ?
N9 Cs1 N2 74.68(5) 1_655 . ?
N7 Cs1 N2 127.88(5) 3_545 . ?
N2 Cs1 N2 121.30(4) 3_455 . ?
N9 Cs1 N2 102.87(5) . . ?
N10 Cs1 N2 73.19(5) 3 . ?
N3 Cs1 N2 136.75(5) 3_455 . ?
N4 Cs1 N2 115.98(5) 3 . ?
N1 Cs1 N2 21.85(5) . . ?
N8 Cs1 N10 86.44(5) 3_545 1_655 ?
N10 Cs1 N10 122.79(6) . 1_655 ?
N9 Cs1 N10 21.58(5) 1_655 1_655 ?
N7 Cs1 N10 94.02(5) 3_545 1_655 ?
N2 Cs1 N10 149.61(5) 3_455 1_655 ?
N9 Cs1 N10 135.89(5) . 1_655 ?
N10 Cs1 N10 94.02(5) 3 1_655 ?
N3 Cs1 N10 164.21(5) 3_455 1_655 ?
N4 Cs1 N10 76.90(5) 3 1_655 ?
N1 Cs1 N10 64.99(5) . 1_655 ?
N2 Cs1 N10 53.91(5) . 1_655 ?
C2 N7 N8 103.6(2) . . ?
C2 N7 Cs2 107.34(15) . 1_455 ?
N8 N7 Cs2 106.22(14) . 1_455 ?
C2 N7 Cs1 161.47(17) . 3_445 ?
N8 N7 Cs1 75.24(13) . 3_445 ?
Cs2 N7 Cs1 90.49(5) 1_455 3_445 ?
C2 N7 Cs2 78.74(13) . . ?
N8 N7 Cs2 120.03(15) . . ?
Cs2 N7 Cs2 130.70(7) 1_455 . ?
Cs1 N7 Cs2 85.84(5) 3_445 . ?
C1 N4 N3 103.7(2) . . ?
C1 N4 Cs2 170.95(18) . 1_565 ?
N3 N4 Cs2 70.49(13) . 1_565 ?
C1 N4 Cs1 92.49(15) . 3_455 ?
N3 N4 Cs1 114.06(15) . 3_455 ?
Cs2 N4 Cs1 83.92(5) 1_565 3_455 ?
C1 N4 Cs2 81.29(15) . 4_654 ?
N3 N4 Cs2 70.23(13) . 4_654 ?
Cs2 N4 Cs2 102.61(6) 1_565 4_654 ?
Cs1 N4 Cs2 173.27(7) 3_455 4_654 ?
N1 C1 N4 113.2(2) . . ?
N1 C1 N5 126.7(2) . . ?
N4 C1 N5 120.0(2) . . ?
N1 C1 Cs2 75.16(14) . 4_654 ?
N4 C1 Cs2 77.17(14) . 4_654 ?
N5 C1 Cs2 113.53(15) . 4_654 ?
N1 C1 Cs1 121.00(16) . 3_455 ?
N4 C1 Cs1 66.60(14) . 3_455 ?
N5 C1 Cs1 83.93(14) . 3_455 ?
Cs2 C1 Cs1 143.69(7) 4_654 3_455 ?
C1 N1 N2 103.23(19) . . ?
C1 N1 Cs2 120.42(16) . . ?
N2 N1 Cs2 135.49(16) . . ?
C1 N1 Cs1 108.57(15) . . ?
N2 N1 Cs1 86.75(13) . . ?
Cs2 N1 Cs1 87.25(5) . . ?
C1 N1 Cs2 83.48(14) . 4_654 ?
N2 N1 Cs2 70.62(12) . 4_654 ?
Cs2 N1 Cs2 104.26(6) . 4_654 ?
Cs1 N1 Cs2 156.51(7) . 4_654 ?
N2 N3 N4 109.5(2) . . ?
N2 N3 Cs2 163.32(16) . 1_565 ?
N4 N3 Cs2 85.56(14) . 1_565 ?
N2 N3 Cs2 77.23(14) . 4_654 ?
N4 N3 Cs2 87.48(14) . 4_654 ?
Cs2 N3 Cs2 111.62(7) 1_565 4_654 ?
N2 N3 Cs1 75.10(13) . 3 ?
N4 N3 Cs1 153.21(16) . 3 ?
Cs2 N3 Cs1 88.22(5) 1_565 3 ?
Cs2 N3 Cs1 118.95(6) 4_654 3 ?
N3 N2 N1 110.3(2) . . ?
N3 N2 Cs2 80.29(14) . 4_654 ?
N1 N2 Cs2 86.62(13) . 4_654 ?
N3 N2 Cs1 82.75(14) . 3 ?
N1 N2 Cs1 150.15(15) . 3 ?
Cs2 N2 Cs1 122.67(6) 4_654 3 ?
N3 N2 Cs1 112.74(15) . . ?
N1 N2 Cs1 71.40(12) . . ?
Cs2 N2 Cs1 157.14(7) 4_654 . ?
Cs1 N2 Cs1 78.81(4) 3 . ?
N10 C2 N7 113.6(2) . . ?
N10 C2 N6 124.4(2) . . ?
N7 C2 N6 121.9(2) . . ?
N10 C2 Cs2 120.12(14) . . ?
N7 C2 Cs2 78.73(14) . . ?
N6 C2 Cs2 69.99(13) . . ?
N10 C2 Cs2 121.36(14) . 1_455 ?
N7 C2 Cs2 53.23(13) . 1_455 ?
N6 C2 Cs2 95.88(14) . 1_455 ?
Cs2 C2 Cs2 112.43(6) . 1_455 ?
N9 N8 N7 109.64(19) . . ?
N9 N8 Cs1 158.78(16) . 3_445 ?
N7 N8 Cs1 80.25(13) . 3_445 ?
N9 N8 Cs2 72.48(12) . 3_445 ?
N7 N8 Cs2 166.12(16) . 3_445 ?
Cs1 N8 Cs2 93.52(6) 3_445 3_445 ?
N9 N8 Cs1 57.10(13) . 1_455 ?
N7 N8 Cs1 112.31(14) . 1_455 ?
Cs1 N8 Cs1 137.84(6) 3_445 1_455 ?
Cs2 N8 Cs1 80.63(5) 3_445 1_455 ?
N9 N8 Cs2 119.95(15) . 1_455 ?
N7 N8 Cs2 53.87(12) . 1_455 ?
Cs1 N8 Cs2 81.17(5) 3_445 1_455 ?
Cs2 N8 Cs2 137.80(6) 3_445 1_455 ?
Cs1 N8 Cs2 76.23(4) 1_455 1_455 ?
C2 N6 N5 116.1(2) . . ?
C2 N6 Cs2 86.24(14) . . ?
N5 N6 Cs2 125.28(15) . . ?
C2 N6 H6 114(3) . . ?
N5 N6 H6 107(3) . . ?
Cs2 N6 H6 107(3) . . ?
C1 N5 N6 114.1(2) . . ?
C1 N5 Cs2 136.21(15) . 4_554 ?
N6 N5 Cs2 104.97(14) . 4_554 ?
C1 N5 H5 113(2) . . ?
N6 N5 H5 109(2) . . ?
Cs2 N5 H5 70(2) 4_554 . ?
C2 N10 N9 103.2(2) . . ?
C2 N10 Cs1 120.38(14) . . ?
N9 N10 Cs1 85.04(13) . . ?
C2 N10 Cs1 132.52(16) . 3_455 ?
N9 N10 Cs1 119.79(14) . 3_455 ?
Cs1 N10 Cs1 84.57(5) . 3_455 ?
C2 N10 Cs1 111.32(14) . 1_455 ?
N9 N10 Cs1 59.91(12) . 1_455 ?
Cs1 N10 Cs1 122.79(6) . 1_455 ?
Cs1 N10 Cs1 77.62(4) 3_455 1_455 ?
N8 N9 N10 109.93(19) . . ?
N8 N9 Cs2 83.87(13) . 3_445 ?
N10 N9 Cs2 160.47(16) . 3_445 ?
N8 N9 Cs1 102.94(15) . 1_455 ?
N10 N9 Cs1 98.51(14) . 1_455 ?
Cs2 N9 Cs1 91.42(5) 3_445 1_455 ?
N8 N9 Cs1 123.82(16) . . ?
N10 N9 Cs1 71.08(13) . . ?
Cs2 N9 Cs1 89.86(6) 3_445 . ?
Cs1 N9 Cs1 133.06(7) 1_455 . ?

loop_
_geom_bond_atom_site_label_1
_geom_bond_atom_site_label_2
_geom_bond_distance
_geom_bond_site_symmetry_2
_geom_bond_publ_flag
Cs2 N9 3.125(2) 3_545 ?
Cs2 N3 3.156(2) 1_545 ?
Cs2 N7 3.234(2) 1_655 ?
Cs2 N6 3.239(2) . ?
Cs2 N8 3.258(2) 3_545 ?
Cs2 N1 3.3094(19) . ?
Cs2 N2 3.337(2) 4_644 ?
Cs2 N4 3.338(2) 1_545 ?
Cs2 N3 3.373(2) 4_644 ?
Cs2 N7 3.439(2) . ?
Cs2 C2 3.439(2) . ?
Cs2 N1 3.531(2) 4_644 ?
Cs1 N8 3.179(2) 3_545 ?
Cs1 N10 3.210(2) . ?
Cs1 N9 3.232(2) 1_655 ?
Cs1 N7 3.240(2) 3_545 ?
Cs1 N2 3.354(2) 3_455 ?
Cs1 N9 3.381(2) . ?
Cs1 N10 3.425(2) 3 ?
Cs1 N3 3.443(2) 3_455 ?
Cs1 N4 3.467(2) 3 ?
Cs1 N1 3.485(2) . ?
Cs1 N2 3.671(2) . ?
Cs1 N10 3.694(2) 1_655 ?
N7 C2 1.343(3) . ?
N7 N8 1.364(3) . ?
N7 Cs2 3.234(2) 1_455 ?
N7 Cs1 3.240(2) 3_445 ?
N4 C1 1.348(3) . ?
N4 N3 1.359(3) . ?
N4 Cs2 3.338(2) 1_565 ?
N4 Cs1 3.467(2) 3_455 ?
N4 Cs2 3.580(2) 4_654 ?
C1 N1 1.331(3) . ?
C1 N5 1.389(3) . ?
C1 Cs2 3.630(2) 4_654 ?
C1 Cs1 3.774(2) 3_455 ?
N1 N2 1.368(3) . ?
N1 Cs2 3.531(2) 4_654 ?
N3 N2 1.309(3) . ?
N3 Cs2 3.156(2) 1_565 ?
N3 Cs2 3.373(2) 4_654 ?
N3 Cs1 3.443(2) 3 ?
N2 Cs2 3.337(2) 4_654 ?
N2 Cs1 3.354(2) 3 ?
C2 N10 1.336(3) . ?
C2 N6 1.389(3) . ?
C2 Cs2 3.854(2) 1_455 ?
N8 N9 1.315(3) . ?
N8 Cs1 3.179(2) 3_445 ?
N8 Cs2 3.258(2) 3_445 ?
N8 Cs1 3.752(2) 1_455 ?
N8 Cs2 3.845(2) 1_455 ?
N6 N5 1.414(3) . ?
N6 H6 0.82(4) . ?
N5 Cs2 3.598(2) 4_554 ?
N5 H5 0.84(4) . ?
N10 N9 1.374(3) . ?
N10 Cs1 3.425(2) 3_455 ?
N10 Cs1 3.694(2) 1_455 ?
N9 Cs2 3.125(2) 3_445 ?
N9 Cs1 3.232(2) 1_455 ?

loop_
_geom_hbond_atom_site_label_D
_geom_hbond_atom_site_label_H
_geom_hbond_atom_site_label_A
_geom_hbond_distance_DH
_geom_hbond_distance_HA
_geom_hbond_distance_DA
_geom_hbond_angle_DHA
_geom_hbond_site_symmetry_A
N6 H6 N4 0.82(4) 2.25(4) 3.057(3) 171(4) 4_544
N5 H5 N2 0.84(4) 2.25(4) 3.023(3) 154(3) 1_455

loop_
_geom_torsion_atom_site_label_1
_geom_torsion_atom_site_label_2
_geom_torsion_atom_site_label_3
_geom_torsion_atom_site_label_4
_geom_torsion
_geom_torsion_site_symmetry_1
_geom_torsion_site_symmetry_2
_geom_torsion_site_symmetry_3
_geom_torsion_site_symmetry_4
_geom_torsion_publ_flag
N9 Cs2 N7 C2 127.42(14) 3_545 . . . ?
N3 Cs2 N7 C2 -177.13(13) 1_545 . . . ?
N7 Cs2 N7 C2 76.72(16) 1_655 . . . ?
N6 Cs2 N7 C2 -27.53(13) . . . . ?
N8 Cs2 N7 C2 104.39(14) 3_545 . . . ?
N1 Cs2 N7 C2 9.57(14) . . . . ?
N2 Cs2 N7 C2 -78.69(14) 4_644 . . . ?
N4 Cs2 N7 C2 -162.66(14) 1_545 . . . ?
N3 Cs2 N7 C2 -53.40(15) 4_644 . . . ?
N1 Cs2 N7 C2 -96.61(14) 4_644 . . . ?
N9 Cs2 N7 N8 28.06(16) 3_545 . . . ?
N3 Cs2 N7 N8 83.51(17) 1_545 . . . ?
N7 Cs2 N7 N8 -22.6(2) 1_655 . . . ?
N6 Cs2 N7 N8 -126.89(19) . . . . ?
N8 Cs2 N7 N8 5.03(18) 3_545 . . . ?
N1 Cs2 N7 N8 -89.80(17) . . . . ?
N2 Cs2 N7 N8 -178.05(15) 4_644 . . . ?
N4 Cs2 N7 N8 97.97(17) 1_545 . . . ?
N3 Cs2 N7 N8 -152.76(15) 4_644 . . . ?
C2 Cs2 N7 N8 -99.4(2) . . . . ?
N1 Cs2 N7 N8 164.02(15) 4_644 . . . ?
N9 Cs2 N7 Cs2 -129.30(9) 3_545 . . 1_455 ?
N3 Cs2 N7 Cs2 -73.84(9) 1_545 . . 1_455 ?
N7 Cs2 N7 Cs2 180.0 1_655 . . 1_455 ?
N6 Cs2 N7 Cs2 75.75(10) . . . 1_455 ?
N8 Cs2 N7 Cs2 -152.33(10) 3_545 . . 1_455 ?
N1 Cs2 N7 Cs2 112.85(9) . . . 1_455 ?
N2 Cs2 N7 Cs2 24.59(10) 4_644 . . 1_455 ?
N4 Cs2 N7 Cs2 -59.38(9) 1_545 . . 1_455 ?
N3 Cs2 N7 Cs2 49.88(10) 4_644 . . 1_455 ?
C2 Cs2 N7 Cs2 103.28(16) . . . 1_455 ?
N1 Cs2 N7 Cs2 6.67(12) 4_644 . . 1_455 ?
N9 Cs2 N7 Cs1 -42.24(5) 3_545 . . 3_445 ?
N3 Cs2 N7 Cs1 13.21(6) 1_545 . . 3_445 ?
N7 Cs2 N7 Cs1 -92.94(8) 1_655 . . 3_445 ?
N6 Cs2 N7 Cs1 162.81(9) . . . 3_445 ?
N8 Cs2 N7 Cs1 -65.27(5) 3_545 . . 3_445 ?
N1 Cs2 N7 Cs1 -160.10(5) . . . 3_445 ?
N2 Cs2 N7 Cs1 111.65(5) 4_644 . . 3_445 ?
N4 Cs2 N7 Cs1 27.67(5) 1_545 . . 3_445 ?
N3 Cs2 N7 Cs1 136.94(5) 4_644 . . 3_445 ?
C2 Cs2 N7 Cs1 -169.66(16) . . . 3_445 ?
N1 Cs2 N7 Cs1 93.72(6) 4_644 . . 3_445 ?
N3 N4 C1 N1 0.4(3) . . . . ?
Cs2 N4 C1 N1 -48.8(12) 1_565 . . . ?
Cs1 N4 C1 N1 -115.15(19) 3_455 . . . ?
Cs2 N4 C1 N1 67.44(19) 4_654 . . . ?
N3 N4 C1 N5 -177.0(2) . . . . ?
Cs2 N4 C1 N5 133.8(10) 1_565 . . . ?
Cs1 N4 C1 N5 67.5(2) 3_455 . . . ?
Cs2 N4 C1 N5 -110.0(2) 4_654 . . . ?
N3 N4 C1 Cs2 -67.07(16) . . . 4_654 ?
Cs2 N4 C1 Cs2 -116.2(11) 1_565 . . 4_654 ?
Cs1 N4 C1 Cs2 177.42(6) 3_455 . . 4_654 ?
N3 N4 C1 Cs1 115.51(18) . . . 3_455 ?
Cs2 N4 C1 Cs1 66.4(11) 1_565 . . 3_455 ?
Cs2 N4 C1 Cs1 -177.42(6) 4_654 . . 3_455 ?
N4 C1 N1 N2 -0.4(3) . . . . ?
N5 C1 N1 N2 176.8(2) . . . . ?
Cs2 C1 N1 N2 68.28(15) 4_654 . . . ?
Cs1 C1 N1 N2 -76.1(2) 3_455 . . . ?
N4 C1 N1 Cs2 -171.40(16) . . . . ?
N5 C1 N1 Cs2 5.8(3) . . . . ?
Cs2 C1 N1 Cs2 -102.73(12) 4_654 . . . ?
Cs1 C1 N1 Cs2 112.85(13) 3_455 . . . ?
N4 C1 N1 Cs1 90.6(2) . . . . ?
N5 C1 N1 Cs1 -92.2(2) . . . . ?
Cs2 C1 N1 Cs1 159.29(9) 4_654 . . . ?
Cs1 C1 N1 Cs1 14.88(19) 3_455 . . . ?
N4 C1 N1 Cs2 -68.7(2) . . . 4_654 ?
N5 C1 N1 Cs2 108.5(2) . . . 4_654 ?
Cs1 C1 N1 Cs2 -144.42(12) 3_455 . . 4_654 ?
N9 Cs2 N1 C1 -109.50(18) 3_545 . . . ?
N3 Cs2 N1 C1 175.3(3) 1_545 . . . ?
N7 Cs2 N1 C1 -176.60(18) 1_655 . . . ?
N6 Cs2 N1 C1 -10.40(16) . . . . ?
N8 Cs2 N1 C1 -104.86(18) 3_545 . . . ?
N2 Cs2 N1 C1 74.52(18) 4_644 . . . ?
N4 Cs2 N1 C1 -6.2(4) 1_545 . . . ?
N3 Cs2 N1 C1 83.31(18) 4_644 . . . ?
N7 Cs2 N1 C1 -41.96(18) . . . . ?
C2 Cs2 N1 C1 -37.69(17) . . . . ?
N1 Cs2 N1 C1 91.63(17) 4_644 . . . ?
N9 Cs2 N1 N2 83.0(2) 3_545 . . . ?
N3 Cs2 N1 N2 7.8(4) 1_545 . . . ?
N7 Cs2 N1 N2 15.9(2) 1_655 . . . ?
N6 Cs2 N1 N2 -177.9(2) . . . . ?
N8 Cs2 N1 N2 87.7(2) 3_545 . . . ?
N2 Cs2 N1 N2 -93.0(2) 4_644 . . . ?
N4 Cs2 N1 N2 -173.6(2) 1_545 . . . ?
N3 Cs2 N1 N2 -84.2(2) 4_644 . . . ?
N7 Cs2 N1 N2 150.6(2) . . . . ?
C2 Cs2 N1 N2 154.8(2) . . . . ?
N1 Cs2 N1 N2 -75.8(2) 4_644 . . . ?
N9 Cs2 N1 Cs1 0.47(8) 3_545 . . . ?
N3 Cs2 N1 Cs1 -74.7(3) 1_545 . . . ?
N7 Cs2 N1 Cs1 -66.62(5) 1_655 . . . ?
N6 Cs2 N1 Cs1 99.57(7) . . . . ?
N8 Cs2 N1 Cs1 5.11(5) 3_545 . . . ?
N2 Cs2 N1 Cs1 -175.50(5) 4_644 . . . ?
N4 Cs2 N1 Cs1 103.8(2) 1_545 . . . ?
N3 Cs2 N1 Cs1 -166.71(6) 4_644 . . . ?
N7 Cs2 N1 Cs1 68.02(5) . . . . ?
C2 Cs2 N1 Cs1 72.28(6) . . . . ?
N1 Cs2 N1 Cs1 -158.39(6) 4_644 . . . ?
N9 Cs2 N1 Cs2 159.73(6) 3_545 . . 4_654 ?
N3 Cs2 N1 Cs2 84.5(3) 1_545 . . 4_654 ?
N7 Cs2 N1 Cs2 92.64(6) 1_655 . . 4_654 ?
N6 Cs2 N1 Cs2 -101.17(8) . . . 4_654 ?
N8 Cs2 N1 Cs2 164.37(6) 3_545 . . 4_654 ?
N2 Cs2 N1 Cs2 -16.24(6) 4_644 . . 4_654 ?
N4 Cs2 N1 Cs2 -96.9(2) 1_545 . . 4_654 ?
N3 Cs2 N1 Cs2 -7.45(5) 4_644 . . 4_654 ?
N7 Cs2 N1 Cs2 -132.72(6) . . . 4_654 ?
C2 Cs2 N1 Cs2 -128.46(8) . . . 4_654 ?
N1 Cs2 N1 Cs2 0.87(2) 4_644 . . 4_654 ?
N8 Cs1 N1 C1 116.00(16) 3_545 . . . ?
N10 Cs1 N1 C1 42.99(16) . . . . ?
N9 Cs1 N1 C1 -170.85(16) 1_655 . . . ?
N7 Cs1 N1 C1 119.22(15) 3_545 . . . ?
N2 Cs1 N1 C1 -10.88(17) 3_455 . . . ?
N9 Cs1 N1 C1 53.76(16) . . . . ?
N10 Cs1 N1 C1 -62.61(16) 3 . . . ?
N3 Cs1 N1 C1 15.60(18) 3_455 . . . ?
N4 Cs1 N1 C1 -126.00(15) 3 . . . ?
N2 Cs1 N1 C1 -102.9(2) . . . . ?
N10 Cs1 N1 C1 -157.21(17) 1_655 . . . ?
N8 Cs1 N1 N2 -141.12(14) 3_545 . . . ?
N10 Cs1 N1 N2 145.86(15) . . . . ?
N9 Cs1 N1 N2 -67.97(14) 1_655 . . . ?
N7 Cs1 N1 N2 -137.90(13) 3_545 . . . ?
N2 Cs1 N1 N2 92.00(11) 3_455 . . . ?
N9 Cs1 N1 N2 156.64(14) . . . . ?
N10 Cs1 N1 N2 40.26(14) 3 . . . ?
N3 Cs1 N1 N2 118.48(14) 3_455 . . . ?
N4 Cs1 N1 N2 -23.13(17) 3 . . . ?
N10 Cs1 N1 N2 -54.33(13) 1_655 . . . ?
N8 Cs1 N1 Cs2 -5.24(6) 3_545 . . . ?
N10 Cs1 N1 Cs2 -78.26(6) . . . . ?
N9 Cs1 N1 Cs2 67.91(5) 1_655 . . . ?
N7 Cs1 N1 Cs2 -2.02(8) 3_545 . . . ?
N2 Cs1 N1 Cs2 -132.12(5) 3_455 . . . ?
N9 Cs1 N1 Cs2 -67.48(5) . . . . ?
N10 Cs1 N1 Cs2 176.14(5) 3 . . . ?
N3 Cs1 N1 Cs2 -105.64(6) 3_455 . . . ?
N4 Cs1 N1 Cs2 112.75(7) 3 . . . ?
N2 Cs1 N1 Cs2 135.88(16) . . . . ?
N10 Cs1 N1 Cs2 81.54(6) 1_655 . . . ?
N8 Cs1 N1 Cs2 -125.80(17) 3_545 . . 4_654 ?
N10 Cs1 N1 Cs2 161.19(19) . . . 4_654 ?
N9 Cs1 N1 Cs2 -52.65(17) 1_655 . . 4_654 ?
N7 Cs1 N1 Cs2 -122.58(16) 3_545 . . 4_654 ?
N2 Cs1 N1 Cs2 107.32(17) 3_455 . . 4_654 ?
N9 Cs1 N1 Cs2 171.96(17) . . . 4_654 ?
N10 Cs1 N1 Cs2 55.58(17) 3 . . 4_654 ?
N3 Cs1 N1 Cs2 133.80(16) 3_455 . . 4_654 ?
N4 Cs1 N1 Cs2 -7.8(2) 3 . . 4_654 ?
N2 Cs1 N1 Cs2 15.32(12) . . . 4_654 ?
N10 Cs1 N1 Cs2 -39.01(16) 1_655 . . 4_654 ?
C1 N4 N3 N2 -0.2(3) . . . . ?
Cs2 N4 N3 N2 172.6(2) 1_565 . . . ?
Cs1 N4 N3 N2 98.91(19) 3_455 . . . ?
Cs2 N4 N3 N2 -75.51(17) 4_654 . . . ?
C1 N4 N3 Cs2 -172.75(18) . . . 1_565 ?
Cs1 N4 N3 Cs2 -73.66(10) 3_455 . . 1_565 ?
Cs2 N4 N3 Cs2 111.92(6) 4_654 . . 1_565 ?
C1 N4 N3 Cs2 75.32(17) . . . 4_654 ?
Cs2 N4 N3 Cs2 -111.92(6) 1_565 . . 4_654 ?
Cs1 N4 N3 Cs2 174.41(9) 3_455 . . 4_654 ?
C1 N4 N3 Cs1 -95.6(4) . . . 3 ?
Cs2 N4 N3 Cs1 77.1(3) 1_565 . . 3 ?
Cs1 N4 N3 Cs1 3.5(4) 3_455 . . 3 ?
Cs2 N4 N3 Cs1 -171.0(4) 4_654 . . 3 ?
N4 N3 N2 N1 0.0(3) . . . . ?
Cs2 N3 N2 N1 153.3(5) 1_565 . . . ?
Cs2 N3 N2 N1 -82.69(17) 4_654 . . . ?
Cs1 N3 N2 N1 152.29(18) 3 . . . ?
N4 N3 N2 Cs2 82.65(18) . . . 4_654 ?
Cs2 N3 N2 Cs2 -124.0(6) 1_565 . . 4_654 ?
Cs1 N3 N2 Cs2 -125.02(5) 3 . . 4_654 ?
N4 N3 N2 Cs1 -152.33(18) . . . 3 ?
Cs2 N3 N2 Cs1 1.0(6) 1_565 . . 3 ?
Cs2 N3 N2 Cs1 125.02(5) 4_654 . . 3 ?
N4 N3 N2 Cs1 -77.7(2) . . . . ?
Cs2 N3 N2 Cs1 75.6(6) 1_565 . . . ?
Cs2 N3 N2 Cs1 -160.37(9) 4_654 . . . ?
Cs1 N3 N2 Cs1 74.61(8) 3 . . . ?
C1 N1 N2 N3 0.3(3) . . . . ?
Cs2 N1 N2 N3 169.18(17) . . . . ?
Cs1 N1 N2 N3 -108.07(18) . . . . ?
Cs2 N1 N2 N3 78.34(18) 4_654 . . . ?
C1 N1 N2 Cs2 -78.08(16) . . . 4_654 ?
Cs2 N1 N2 Cs2 90.84(17) . . . 4_654 ?
Cs1 N1 N2 Cs2 173.59(5) . . . 4_654 ?
C1 N1 N2 Cs1 112.3(3) . . . 3 ?
Cs2 N1 N2 Cs1 -78.8(4) . . . 3 ?
Cs1 N1 N2 Cs1 4.0(3) . . . 3 ?
Cs2 N1 N2 Cs1 -169.6(3) 4_654 . . 3 ?
C1 N1 N2 Cs1 108.33(17) . . . . ?
Cs2 N1 N2 Cs1 -82.75(17) . . . . ?
Cs2 N1 N2 Cs1 -173.59(5) 4_654 . . . ?
N8 Cs1 N2 N3 145.46(15) 3_545 . . . ?
N10 Cs1 N2 N3 74.89(15) . . . . ?
N9 Cs1 N2 N3 -147.35(16) 1_655 . . . ?
N7 Cs1 N2 N3 156.41(14) 3_545 . . . ?
N2 Cs1 N2 N3 2.93(18) 3_455 . . . ?
N9 Cs1 N2 N3 81.07(16) . . . . ?
N10 Cs1 N2 N3 -32.66(15) 3 . . . ?
N3 Cs1 N2 N3 23.59(18) 3_455 . . . ?
N4 Cs1 N2 N3 -92.63(15) 3 . . . ?
N1 Cs1 N2 N3 104.9(2) . . . . ?
N10 Cs1 N2 N3 -140.78(17) 1_655 . . . ?
N8 Cs1 N2 N1 40.59(14) 3_545 . . . ?
N10 Cs1 N2 N1 -29.98(14) . . . . ?
N9 Cs1 N2 N1 107.78(14) 1_655 . . . ?
N7 Cs1 N2 N1 51.54(15) 3_545 . . . ?
N2 Cs1 N2 N1 -101.94(11) 3_455 . . . ?
N9 Cs1 N2 N1 -23.80(14) . . . . ?
N10 Cs1 N2 N1 -137.54(14) 3 . . . ?
N3 Cs1 N2 N1 -81.28(15) 3_455 . . . ?
N4 Cs1 N2 N1 162.50(13) 3 . . . ?
N10 Cs1 N2 N1 114.35(15) 1_655 . . . ?
N8 Cs1 N2 Cs2 23.92(18) 3_545 . . 4_654 ?
N10 Cs1 N2 Cs2 -46.65(17) . . . 4_654 ?
N9 Cs1 N2 Cs2 91.11(17) 1_655 . . 4_654 ?
N7 Cs1 N2 Cs2 34.87(19) 3_545 . . 4_654 ?
N2 Cs1 N2 Cs2 -118.61(12) 3_455 . . 4_654 ?
N9 Cs1 N2 Cs2 -40.47(18) . . . 4_654 ?
N10 Cs1 N2 Cs2 -154.21(18) 3 . . 4_654 ?
N3 Cs1 N2 Cs2 -97.95(18) 3_455 . . 4_654 ?
N4 Cs1 N2 Cs2 145.83(16) 3 . . 4_654 ?
N1 Cs1 N2 Cs2 -16.67(13) . . . 4_654 ?
N10 Cs1 N2 Cs2 97.68(18) 1_655 . . 4_654 ?
N8 Cs1 N2 Cs1 -137.38(5) 3_545 . . 3 ?
N10 Cs1 N2 Cs1 152.05(5) . . . 3 ?
N9 Cs1 N2 Cs1 -70.20(5) 1_655 . . 3 ?
N7 Cs1 N2 Cs1 -126.43(6) 3_545 . . 3 ?
N2 Cs1 N2 Cs1 80.08(8) 3_455 . . 3 ?
N9 Cs1 N2 Cs1 158.22(4) . . . 3 ?
N10 Cs1 N2 Cs1 44.49(5) 3 . . 3 ?
N3 Cs1 N2 Cs1 100.74(7) 3_455 . . 3 ?
N4 Cs1 N2 Cs1 -15.47(6) 3 . . 3 ?
N1 Cs1 N2 Cs1 -177.98(16) . . . 3 ?
N10 Cs1 N2 Cs1 -63.63(5) 1_655 . . 3 ?
N8 N7 C2 N10 0.4(3) . . . . ?
Cs2 N7 C2 N10 112.49(18) 1_455 . . . ?
Cs1 N7 C2 N10 -83.9(5) 3_445 . . . ?
Cs2 N7 C2 N10 -118.13(18) . . . . ?
N8 N7 C2 N6 176.2(2) . . . . ?
Cs2 N7 C2 N6 -71.7(2) 1_455 . . . ?
Cs1 N7 C2 N6 92.0(5) 3_445 . . . ?
Cs2 N7 C2 N6 57.7(2) . . . . ?
N8 N7 C2 Cs2 118.48(16) . . . . ?
Cs2 N7 C2 Cs2 -129.38(8) 1_455 . . . ?
Cs1 N7 C2 Cs2 34.3(5) 3_445 . . . ?
N8 N7 C2 Cs2 -112.14(19) . . . 1_455 ?
Cs1 N7 C2 Cs2 163.7(6) 3_445 . . 1_455 ?
Cs2 N7 C2 Cs2 129.38(8) . . . 1_455 ?
N9 Cs2 C2 N10 61.22(19) 3_545 . . . ?
N3 Cs2 C2 N10 114.44(18) 1_545 . . . ?
N7 Cs2 C2 N10 -8.2(2) 1_655 . . . ?
N6 Cs2 C2 N10 -118.9(3) . . . . ?
N8 Cs2 C2 N10 44.41(18) 3_545 . . . ?
N1 Cs2 C2 N10 -58.08(18) . . . . ?
N2 Cs2 C2 N10 -138.34(18) 4_644 . . . ?
N4 Cs2 C2 N10 129.28(18) 1_545 . . . ?
N3 Cs2 C2 N10 -115.41(18) 4_644 . . . ?
N7 Cs2 C2 N10 110.9(2) . . . . ?
N1 Cs2 C2 N10 -144.21(17) 4_644 . . . ?
N9 Cs2 C2 N7 -49.64(14) 3_545 . . . ?
N3 Cs2 C2 N7 3.57(16) 1_545 . . . ?
N7 Cs2 C2 N7 -119.10(15) 1_655 . . . ?
N6 Cs2 C2 N7 130.2(2) . . . . ?
N8 Cs2 C2 N7 -66.45(13) 3_545 . . . ?
N1 Cs2 C2 N7 -168.95(16) . . . . ?
N2 Cs2 C2 N7 110.79(14) 4_644 . . . ?
N4 Cs2 C2 N7 18.41(15) 1_545 . . . ?
N3 Cs2 C2 N7 133.72(14) 4_644 . . . ?
N1 Cs2 C2 N7 104.92(14) 4_644 . . . ?
N9 Cs2 C2 N6 -179.84(14) 3_545 . . . ?
N3 Cs2 C2 N6 -126.62(13) 1_545 . . . ?
N7 Cs2 C2 N6 110.71(13) 1_655 . . . ?
N8 Cs2 C2 N6 163.35(15) 3_545 . . . ?
N1 Cs2 C2 N6 60.86(13) . . . . ?
N2 Cs2 C2 N6 -19.40(15) 4_644 . . . ?
N4 Cs2 C2 N6 -111.78(13) 1_545 . . . ?
N3 Cs2 C2 N6 3.53(14) 4_644 . . . ?
N7 Cs2 C2 N6 -130.2(2) . . . . ?
N1 Cs2 C2 N6 -25.27(17) 4_644 . . . ?
N9 Cs2 C2 Cs2 -91.70(7) 3_545 . . 1_455 ?
N3 Cs2 C2 Cs2 -38.48(10) 1_545 . . 1_455 ?
N7 Cs2 C2 Cs2 -161.15(5) 1_655 . . 1_455 ?
N6 Cs2 C2 Cs2 88.14(14) . . . 1_455 ?
N8 Cs2 C2 Cs2 -108.51(7) 3_545 . . 1_455 ?
N1 Cs2 C2 Cs2 149.00(9) . . . 1_455 ?
N2 Cs2 C2 Cs2 68.74(7) 4_644 . . 1_455 ?
N4 Cs2 C2 Cs2 -23.64(8) 1_545 . . 1_455 ?
N3 Cs2 C2 Cs2 91.67(7) 4_644 . . 1_455 ?
N7 Cs2 C2 Cs2 -42.05(11) . . . 1_455 ?
N1 Cs2 C2 Cs2 62.87(9) 4_644 . . 1_455 ?
C2 N7 N8 N9 -0.4(3) . . . . ?
Cs2 N7 N8 N9 -113.32(17) 1_455 . . . ?
Cs1 N7 N8 N9 160.55(19) 3_445 . . . ?
Cs2 N7 N8 N9 84.4(2) . . . . ?
C2 N7 N8 Cs1 -160.91(17) . . . 3_445 ?
Cs2 N7 N8 Cs1 86.13(7) 1_455 . . 3_445 ?
Cs2 N7 N8 Cs1 -76.17(11) . . . 3_445 ?
C2 N7 N8 Cs2 -96.8(6) . . . 3_445 ?
Cs2 N7 N8 Cs2 150.3(6) 1_455 . . 3_445 ?
Cs1 N7 N8 Cs2 64.2(6) 3_445 . . 3_445 ?
Cs2 N7 N8 Cs2 -12.0(7) . . . 3_445 ?
C2 N7 N8 Cs1 61.1(2) . . . 1_455 ?
Cs2 N7 N8 Cs1 -51.81(13) 1_455 . . 1_455 ?
Cs1 N7 N8 Cs1 -137.95(9) 3_445 . . 1_455 ?
Cs2 N7 N8 Cs1 145.88(8) . . . 1_455 ?
C2 N7 N8 Cs2 113.0(2) . . . 1_455 ?
Cs1 N7 N8 Cs2 -86.13(7) 3_445 . . 1_455 ?
Cs2 N7 N8 Cs2 -162.31(17) . . . 1_455 ?
N10 C2 N6 N5 -14.3(3) . . . . ?
N7 C2 N6 N5 170.4(2) . . . . ?
Cs2 C2 N6 N5 -127.8(2) . . . . ?
Cs2 C2 N6 N5 120.49(18) 1_455 . . . ?
N10 C2 N6 Cs2 113.4(2) . . . . ?
N7 C2 N6 Cs2 -61.9(2) . . . . ?
Cs2 C2 N6 Cs2 -111.76(6) 1_455 . . . ?
N9 Cs2 N6 C2 0.17(15) 3_545 . . . ?
N3 Cs2 N6 C2 75.29(16) 1_545 . . . ?
N7 Cs2 N6 C2 -85.85(14) 1_655 . . . ?
N8 Cs2 N6 C2 -15.72(14) 3_545 . . . ?
N1 Cs2 N6 C2 -103.06(15) . . . . ?
N2 Cs2 N6 C2 161.82(14) 4_644 . . . ?
N4 Cs2 N6 C2 78.03(14) 1_545 . . . ?
N3 Cs2 N6 C2 -176.55(14) 4_644 . . . ?
N7 Cs2 N6 C2 26.05(12) . . . . ?
N1 Cs2 N6 C2 160.35(13) 4_644 . . . ?
N9 Cs2 N6 N5 119.71(18) 3_545 . . . ?
N3 Cs2 N6 N5 -165.16(16) 1_545 . . . ?
N7 Cs2 N6 N5 33.7(2) 1_655 . . . ?
N8 Cs2 N6 N5 103.82(18) 3_545 . . . ?
N1 Cs2 N6 N5 16.48(16) . . . . ?
N2 Cs2 N6 N5 -78.64(18) 4_644 . . . ?
N4 Cs2 N6 N5 -162.43(17) 1_545 . . . ?
N3 Cs2 N6 N5 -57.01(18) 4_644 . . . ?
N7 Cs2 N6 N5 145.6(2) . . . . ?
C2 Cs2 N6 N5 119.5(3) . . . . ?
N1 Cs2 N6 N5 -80.11(19) 4_644 . . . ?
N1 C1 N5 N6 9.6(4) . . . . ?
N4 C1 N5 N6 -173.4(2) . . . . ?
Cs2 C1 N5 N6 98.2(2) 4_654 . . . ?
Cs1 C1 N5 N6 -114.94(18) 3_455 . . . ?
N1 C1 N5 Cs2 -141.4(2) . . . 4_554 ?
N4 C1 N5 Cs2 35.6(3) . . . 4_554 ?
Cs2 C1 N5 Cs2 -52.8(2) 4_654 . . 4_554 ?
Cs1 C1 N5 Cs2 94.07(18) 3_455 . . 4_554 ?
C2 N6 N5 C1 83.4(3) . . . . ?
Cs2 N6 N5 C1 -21.4(3) . . . . ?
C2 N6 N5 Cs2 -116.89(18) . . . 4_554 ?
Cs2 N6 N5 Cs2 138.23(10) . . . 4_554 ?
N7 C2 N10 N9 -0.2(3) . . . . ?
N6 C2 N10 N9 -175.9(2) . . . . ?
Cs2 C2 N10 N9 -90.60(19) . . . . ?
Cs2 C2 N10 N9 59.9(2) 1_455 . . . ?
N7 C2 N10 Cs1 91.8(2) . . . . ?
N6 C2 N10 Cs1 -83.9(3) . . . . ?
Cs2 C2 N10 Cs1 1.4(2) . . . . ?
Cs2 C2 N10 Cs1 151.85(8) 1_455 . . . ?
N7 C2 N10 Cs1 -155.35(16) . . . 3_455 ?
N6 C2 N10 Cs1 29.0(3) . . . 3_455 ?
Cs2 C2 N10 Cs1 114.25(16) . . . 3_455 ?
Cs2 C2 N10 Cs1 -95.28(19) 1_455 . . 3_455 ?
N7 C2 N10 Cs1 -62.7(2) . . . 1_455 ?
N6 C2 N10 Cs1 121.6(2) . . . 1_455 ?
Cs2 C2 N10 Cs1 -153.13(8) . . . 1_455 ?
Cs2 C2 N10 Cs1 -2.7(2) 1_455 . . 1_455 ?
N8 Cs1 N10 C2 -46.67(18) 3_545 . . . ?
N9 Cs1 N10 C2 3.4(2) 1_655 . . . ?
N7 Cs1 N10 C2 -66.10(18) 3_545 . . . ?
N2 Cs1 N10 C2 -172.94(19) 3_455 . . . ?
N9 Cs1 N10 C2 -102.4(2) . . . . ?
N10 Cs1 N10 C2 132.37(19) 3 . . . ?
N3 Cs1 N10 C2 -151.43(19) 3_455 . . . ?
N4 Cs1 N10 C2 -152.62(17) 3 . . . ?
N1 Cs1 N10 C2 50.33(18) . . . . ?
N2 Cs1 N10 C2 62.58(18) . . . . ?
N10 Cs1 N10 C2 28.5(2) 1_655 . . . ?
N8 Cs1 N10 N9 55.74(13) 3_545 . . . ?
N9 Cs1 N10 N9 105.79(14) 1_655 . . . ?
N7 Cs1 N10 N9 36.31(13) 3_545 . . . ?
N2 Cs1 N10 N9 -70.53(13) 3_455 . . . ?
N10 Cs1 N10 N9 -125.22(13) 3 . . . ?
N3 Cs1 N10 N9 -49.02(12) 3_455 . . . ?
N4 Cs1 N10 N9 -50.2(2) 3 . . . ?
N1 Cs1 N10 N9 152.74(14) . . . . ?
N2 Cs1 N10 N9 164.99(13) . . . . ?
N10 Cs1 N10 N9 130.88(11) 1_655 . . . ?
N8 Cs1 N10 Cs1 176.35(6) 3_545 . . 3_455 ?
N9 Cs1 N10 Cs1 -133.60(5) 1_655 . . 3_455 ?
N7 Cs1 N10 Cs1 156.92(5) 3_545 . . 3_455 ?
N2 Cs1 N10 Cs1 50.08(5) 3_455 . . 3_455 ?
N9 Cs1 N10 Cs1 120.61(14) . . . 3_455 ?
N10 Cs1 N10 Cs1 -4.61(4) 3 . . 3_455 ?
N3 Cs1 N10 Cs1 71.59(5) 3_455 . . 3_455 ?
N4 Cs1 N10 Cs1 70.40(17) 3 . . 3_455 ?
N1 Cs1 N10 Cs1 -86.65(5) . . . 3_455 ?
N2 Cs1 N10 Cs1 -74.40(5) . . . 3_455 ?
N10 Cs1 N10 Cs1 -108.51(6) 1_655 . . 3_455 ?
N8 Cs1 N10 Cs1 104.86(8) 3_545 . . 1_455 ?
N9 Cs1 N10 Cs1 154.90(6) 1_655 . . 1_455 ?
N7 Cs1 N10 Cs1 85.43(8) 3_545 . . 1_455 ?
N2 Cs1 N10 Cs1 -21.41(7) 3_455 . . 1_455 ?
N9 Cs1 N10 Cs1 49.12(11) . . . 1_455 ?
N10 Cs1 N10 Cs1 -76.10(7) 3 . . 1_455 ?
N3 Cs1 N10 Cs1 0.10(7) 3_455 . . 1_455 ?
N4 Cs1 N10 Cs1 -1.1(2) 3 . . 1_455 ?
N1 Cs1 N10 Cs1 -158.15(10) . . . 1_455 ?
N2 Cs1 N10 Cs1 -145.90(8) . . . 1_455 ?
N10 Cs1 N10 Cs1 180.0 1_655 . . 1_455 ?
N7 N8 N9 N10 0.3(3) . . . . ?
Cs1 N8 N9 N10 115.2(4) 3_445 . . . ?
Cs2 N8 N9 N10 165.8(2) 3_445 . . . ?
Cs1 N8 N9 N10 -104.17(19) 1_455 . . . ?
Cs2 N8 N9 N10 -58.6(2) 1_455 . . . ?
N7 N8 N9 Cs2 -165.52(17) . . . 3_445 ?
Cs1 N8 N9 Cs2 -50.6(4) 3_445 . . 3_445 ?
Cs1 N8 N9 Cs2 90.05(7) 1_455 . . 3_445 ?
Cs2 N8 N9 Cs2 135.61(10) 1_455 . . 3_445 ?
N7 N8 N9 Cs1 104.43(17) . . . 1_455 ?
Cs1 N8 N9 Cs1 -140.6(4) 3_445 . . 1_455 ?
Cs2 N8 N9 Cs1 -90.05(7) 3_445 . . 1_455 ?
Cs2 N8 N9 Cs1 45.56(14) 1_455 . . 1_455 ?
N7 N8 N9 Cs1 -79.8(2) . . . . ?
Cs1 N8 N9 Cs1 35.1(5) 3_445 . . . ?
Cs2 N8 N9 Cs1 85.70(12) 3_445 . . . ?
Cs1 N8 N9 Cs1 175.75(17) 1_455 . . . ?
Cs2 N8 N9 Cs1 -138.68(9) 1_455 . . . ?
C2 N10 N9 N8 0.0(3) . . . . ?
Cs1 N10 N9 N8 -120.11(18) . . . . ?
Cs1 N10 N9 N8 159.05(15) 3_455 . . . ?
Cs1 N10 N9 N8 107.2(2) 1_455 . . . ?
C2 N10 N9 Cs2 133.0(4) . . . 3_445 ?
Cs1 N10 N9 Cs2 12.9(5) . . . 3_445 ?
Cs1 N10 N9 Cs2 -67.9(5) 3_455 . . 3_445 ?
Cs1 N10 N9 Cs2 -119.8(5) 1_455 . . 3_445 ?
C2 N10 N9 Cs1 -107.20(15) . . . 1_455 ?
Cs1 N10 N9 Cs1 132.73(6) . . . 1_455 ?
Cs1 N10 N9 Cs1 51.89(14) 3_455 . . 1_455 ?
C2 N10 N9 Cs1 120.07(16) . . . . ?
Cs1 N10 N9 Cs1 -80.84(11) 3_455 . . . ?
Cs1 N10 N9 Cs1 -132.73(6) 1_455 . . . ?
N8 Cs1 N9 N8 -14.15(19) 3_545 . . . ?
N10 Cs1 N9 N8 101.8(2) . . . . ?
N9 Cs1 N9 N8 5.7(2) 1_655 . . . ?
N7 Cs1 N9 N8 -39.35(17) 3_545 . . . ?
N2 Cs1 N9 N8 -154.19(18) 3_455 . . . ?
N10 Cs1 N9 N8 163.99(16) 3 . . . ?
N3 Cs1 N9 N8 -136.00(19) 3_455 . . . ?
N4 Cs1 N9 N8 -102.34(18) 3 . . . ?
N1 Cs1 N9 N8 77.91(17) . . . . ?
N2 Cs1 N9 N8 86.61(17) . . . . ?
N10 Cs1 N9 N8 35.8(2) 1_655 . . . ?
N8 Cs1 N9 N10 -115.92(14) 3_545 . . . ?
N9 Cs1 N9 N10 -96.11(14) 1_655 . . . ?
N7 Cs1 N9 N10 -141.12(14) 3_545 . . . ?
N2 Cs1 N9 N10 104.04(13) 3_455 . . . ?
N10 Cs1 N9 N10 62.22(14) 3 . . . ?
N3 Cs1 N9 N10 122.22(14) 3_455 . . . ?
N4 Cs1 N9 N10 155.88(12) 3 . . . ?
N1 Cs1 N9 N10 -23.87(13) . . . . ?
N2 Cs1 N9 N10 -15.16(13) . . . . ?
N10 Cs1 N9 N10 -65.94(13) 1_655 . . . ?
N8 Cs1 N9 Cs2 68.37(6) 3_545 . . 3_445 ?
N10 Cs1 N9 Cs2 -175.71(15) . . . 3_445 ?
N9 Cs1 N9 Cs2 88.19(9) 1_655 . . 3_445 ?
N7 Cs1 N9 Cs2 43.17(5) 3_545 . . 3_445 ?
N2 Cs1 N9 Cs2 -71.67(5) 3_455 . . 3_445 ?
N10 Cs1 N9 Cs2 -113.48(5) 3 . . 3_445 ?
N3 Cs1 N9 Cs2 -53.48(5) 3_455 . . 3_445 ?
N4 Cs1 N9 Cs2 -19.82(10) 3 . . 3_445 ?
N1 Cs1 N9 Cs2 160.43(6) . . . 3_445 ?
N2 Cs1 N9 Cs2 169.13(5) . . . 3_445 ?
N10 Cs1 N9 Cs2 118.36(6) 1_655 . . 3_445 ?
N8 Cs1 N9 Cs1 160.18(11) 3_545 . . 1_455 ?
N10 Cs1 N9 Cs1 -83.89(14) . . . 1_455 ?
N9 Cs1 N9 Cs1 180.0 1_655 . . 1_455 ?
N7 Cs1 N9 Cs1 134.98(10) 3_545 . . 1_455 ?
N2 Cs1 N9 Cs1 20.14(8) 3_455 . . 1_455 ?
N10 Cs1 N9 Cs1 -21.67(10) 3 . . 1_455 ?
N3 Cs1 N9 Cs1 38.33(8) 3_455 . . 1_455 ?
N4 Cs1 N9 Cs1 71.99(12) 3 . . 1_455 ?
N1 Cs1 N9 Cs1 -107.76(9) . . . 1_455 ?
N2 Cs1 N9 Cs1 -99.05(9) . . . 1_455 ?
N10 Cs1 N9 Cs1 -149.83(7) 1_655 . . 1_455 ?
